data_7244038
loop_
_publ_author_name
'Zhoujin, Yunping'
'Li, Yuping'
'Zhang, Mingtao'
'Parkin, Sean'
'Guo, Ju'
'Li, Tonglei'
'Yu, Faquan'
'Long, Sihui'

_publ_section_title
;
 Polymorphism and cocrystal salt formation of
 2-((2,6-dichlorophenyl)amino)benzoic acid, harvest of a second form of
 2-((2,6-dimethylphenyl)amino)benzoic acid, and isomorphism between the
 two systems
;
_journal_issue 3
_journal_name_full CrystEngComm
_journal_page_first 681
_journal_page_last 690
_journal_paper_doi 10.1039/D1CE01407B
_journal_volume 24
_journal_year 2022
_chemical_formula_moiety 'C13 H9 Cl2 N O2'
_chemical_formula_sum 'C13 H9 Cl2 N O2'
_chemical_formula_weight 282.11
_space_group_crystal_system triclinic
_space_group_IT_number 2
_space_group_name_Hall '-P 1'
_space_group_name_H-M_alt 'P -1'
_atom_sites_solution_hydrogens geom
_atom_sites_solution_primary dual
_audit_creation_date 2021-07-03
_audit_creation_method
;
Olex2 1.3-ac4
(compiled 2019.04.23 svn.r3594 for Rigaku Oxford Diffraction, GUI svn.r5739)
;
_audit_update_record
;
2021-10-13 deposited with the CCDC.	2021-12-10 downloaded from the CCDC.
;
_cell_angle_alpha 72.216(2)
_cell_angle_beta 84.210(2)
_cell_angle_gamma 74.767(2)
_cell_formula_units_Z 2
_cell_length_a 7.38490(10)
_cell_length_b 8.0981(2)
_cell_length_c 11.1254(2)
_cell_measurement_reflns_used 5708
_cell_measurement_temperature 299.78(10)
_cell_measurement_theta_max 77.0950
_cell_measurement_theta_min 6.1850
_cell_volume 611.13(2)
_computing_cell_refinement 'CrysAlisPro 1.171.41.103a (Rigaku OD, 2021)'
_computing_data_collection 'CrysAlisPro 1.171.41.103a (Rigaku OD, 2021)'
_computing_data_reduction 'CrysAlisPro 1.171.41.103a (Rigaku OD, 2021)'
_computing_molecular_graphics 'Olex2 (Dolomanov et al., 2009)'
_computing_publication_material 'Olex2 (Dolomanov et al., 2009)'
_computing_structure_refinement 'ShelXL (Sheldrick, 2015)'
_computing_structure_solution 'ShelXT (Sheldrick, 2015)'
_diffrn_ambient_environment air
_diffrn_ambient_temperature 299.78(10)
_diffrn_detector 'Hybrid Pixel Array Detector'
_diffrn_detector_area_resol_mean 10.0000
_diffrn_detector_type HyPix
_diffrn_measured_fraction_theta_full 0.975
_diffrn_measured_fraction_theta_max 0.928
_diffrn_measurement_details
;
List of Runs (angles in degrees, time in seconds):

  # Type    Start    End  Width  t~exp~   \w     \q     \k     \f   Frames
#--------------------------------------------------------------------------
  1  \w    124.00 150.00   0.50    0.05    --  107.75  91.00  81.00   52
  2  \w     79.00 120.00   0.50    0.05    --  107.75  91.00  81.00   82
  3  \w     99.00 125.00   0.50    0.05    --  107.75  37.00 150.00   52
  4  \w    144.00 169.00   0.50    0.05    --  107.75  37.00 150.00   50
  5  \w     95.00 171.00   0.50    0.05    --  107.75  37.00  30.00  152
  6  \w    -25.00  26.00   0.50    0.05    --   47.57 -37.00  60.00  102
  7  \w    -24.00  22.00   0.50    0.05    --   47.57 -19.00-180.00   92
  8  \w    -24.00   2.00   0.50    0.05    --   47.57 -19.00-120.00   52
  9  \w    -27.00  -1.00   0.50    0.05    --   47.57 -19.00 -90.00   52
 10  \w    -27.00  23.00   0.50    0.05    --   47.57 -19.00 -30.00  100
 11  \w     36.00  61.00   0.50    0.05    --  107.75 -91.00 -31.00   50
 12  \w     79.00 104.00   0.50    0.05    --  107.75 -99.00 -60.00   50
 13  \w     35.00  91.00   0.50    0.05    --  107.75-125.00 -60.00  112
 14  \w     45.00 112.00   0.50    0.05    --  107.75-125.00-120.00  134
 15  \w     48.00 108.00   0.50    0.05    --  107.75-125.00-150.00  120
 16  \w     52.00 104.00   0.50    0.05    --  107.75 -99.00 -90.00  104
 17  \w     62.00  88.00   0.50    0.05    --  107.75 -91.00 -31.00   52
 18  \w     41.00 103.00   0.50    0.05    --  107.75 -99.00  60.00  124
 19  \w     35.00 104.00   0.50    0.05    --  107.75 -99.00 120.00  138
 20  \w     35.00  60.00   0.50    0.05    --  107.75 -57.00 120.00   50
 21  \w     42.00  70.00   0.50    0.05    --   47.57 -91.00 -31.00   56
 22  \w    -21.00  34.00   0.50    0.05    --   47.57 -91.00 -31.00  110
 23  \w     40.00 103.00   0.50    0.05    --  107.75 -77.00 -30.00  126
 24  \w    -66.00 -34.00   0.50    0.05    -- -100.00  91.00  81.00   64
 25  \w    -24.00  22.00   0.50    0.05    --  -47.57  91.00  81.00   92
 26  \w   -112.00 -57.00   0.50    0.05    -- -100.00 125.00  30.00  110
 27  \w    -94.00 -35.00   0.50    0.05    --  -47.57 125.00-180.00  118
 28  \w    -69.00 -27.00   0.50    0.05    -- -100.00  57.00-180.00   84
 29  \w    -69.00 -31.00   0.50    0.05    -- -100.00  57.00 -90.00   76
 30  \w    -68.00 -29.00   0.50    0.05    -- -100.00  57.00 -60.00   78
 31  \w   -123.00 -87.00   0.50    0.05    -- -100.00 -37.00-180.00   72
 32  \w   -172.00-129.00   0.50    0.05    -- -100.00 -37.00-180.00   86
 33  \w   -172.00 -94.00   0.50    0.05    -- -100.00 -37.00 -60.00  156
 34  \w   -129.00 -90.00   0.50    0.05    -- -100.00 -19.00  30.00   78
 35  \w   -175.00-140.00   0.50    0.05    -- -100.00 -19.00  30.00   70
 36  \w   -118.00 -92.00   0.50    0.05    -- -100.00 -91.00 -31.00   52
;
_diffrn_measurement_device 'four-circle diffractometer'
_diffrn_measurement_device_type 'ROD, Synergy Custom system, HyPix'
_diffrn_measurement_method '\w scans'
_diffrn_orient_matrix_type 'CrysAlisPro convention (1999,Acta A55,543-557)'
_diffrn_orient_matrix_UB_11 0.0420121000
_diffrn_orient_matrix_UB_12 -0.0566093000
_diffrn_orient_matrix_UB_13 -0.1221314000
_diffrn_orient_matrix_UB_21 0.0961790000
_diffrn_orient_matrix_UB_22 0.1546865000
_diffrn_orient_matrix_UB_23 -0.0584672000
_diffrn_orient_matrix_UB_31 0.1890864000
_diffrn_orient_matrix_UB_32 -0.1237981000
_diffrn_orient_matrix_UB_33 0.0531367000
_diffrn_radiation_monochromator mirror
_diffrn_radiation_probe x-ray
_diffrn_radiation_type 'Cu K\a'
_diffrn_radiation_wavelength 1.54184
_diffrn_reflns_av_R_equivalents 0.0215
_diffrn_reflns_av_unetI/netI 0.0183
_diffrn_reflns_Laue_measured_fraction_full 0.975
_diffrn_reflns_Laue_measured_fraction_max 0.928
_diffrn_reflns_limit_h_max 9
_diffrn_reflns_limit_h_min -9
_diffrn_reflns_limit_k_max 10
_diffrn_reflns_limit_k_min -10
_diffrn_reflns_limit_l_max 14
_diffrn_reflns_limit_l_min -13
_diffrn_reflns_number 6338
_diffrn_reflns_point_group_measured_fraction_full 0.975
_diffrn_reflns_point_group_measured_fraction_max 0.928
_diffrn_reflns_theta_full 67.684
_diffrn_reflns_theta_max 77.266
_diffrn_reflns_theta_min 4.174
_diffrn_source 'Rotating-anode X-ray tube'
_diffrn_source_type 'Rigaku (Cu) X-ray Source'
_exptl_absorpt_coefficient_mu 4.724
_exptl_absorpt_correction_T_max 1.00000
_exptl_absorpt_correction_T_min 0.70527
_exptl_absorpt_correction_type multi-scan
_exptl_absorpt_process_details
;
CrysAlisPro 1.171.41.103a (Rigaku Oxford Diffraction, 2021)
Empirical absorption correction using spherical harmonics,
implemented in SCALE3 ABSPACK scaling algorithm.
;
_exptl_crystal_colour 'clear light colourless'
_exptl_crystal_colour_lustre clear
_exptl_crystal_colour_modifier light
_exptl_crystal_colour_primary colourless
_exptl_crystal_density_diffrn 1.533
_exptl_crystal_description plate
_exptl_crystal_F_000 288
_exptl_crystal_size_max 0.06
_exptl_crystal_size_mid 0.03
_exptl_crystal_size_min 0.01
_refine_diff_density_max 0.317
_refine_diff_density_min -0.361
_refine_diff_density_rms 0.044
_refine_ls_extinction_coef 0.035(5)
_refine_ls_extinction_expression Fc^*^=kFc[1+0.001xFc^2^\l^3^/sin(2\q)]^-1/4^
_refine_ls_extinction_method 'SHELXL-2018/3 (Sheldrick 2018)'
_refine_ls_goodness_of_fit_ref 1.034
_refine_ls_hydrogen_treatment constr
_refine_ls_matrix_type full
_refine_ls_number_parameters 165
_refine_ls_number_reflns 2412
_refine_ls_number_restraints 0
_refine_ls_restrained_S_all 1.034
_refine_ls_R_factor_all 0.0407
_refine_ls_R_factor_gt 0.0398
_refine_ls_shift/su_max 0.000
_refine_ls_shift/su_mean 0.000
_refine_ls_structure_factor_coef Fsqd
_refine_ls_weighting_details 'w=1/[\s^2^(Fo^2^)+(0.0685P)^2^+0.1666P] where P=(Fo^2^+2Fc^2^)/3'
_refine_ls_weighting_scheme calc
_refine_ls_wR_factor_gt 0.1121
_refine_ls_wR_factor_ref 0.1132
_reflns_Friedel_coverage 0.000
_reflns_number_gt 2309
_reflns_number_total 2412
_reflns_threshold_expression 'I > 2\s(I)'
_cod_data_source_file d1ce01407b2.cif
_cod_data_source_block I
_cod_depositor_comments 'Adding full bibliography for 7244038--7244041.cif.'
_cod_database_code 7244038
_shelx_shelxl_version_number 2018/3
_shelx_space_group_comment
;
The symmetry employed for this shelxl refinement is uniquely defined
by the following loop, which should always be used as a source of
symmetry information in preference to the above space-group names.
They are only intended as comments.
;
_shelx_estimated_absorpt_t_max 0.954
_shelx_estimated_absorpt_t_min 0.765
_reflns_odcompleteness_completeness 97.47
_reflns_odcompleteness_iscentric 1
_reflns_odcompleteness_theta 66.97
_olex2_refinement_description
;
1. Fixed Uiso
 At 1.2 times of:
  All C(H) groups, All N(H) groups
 At 1.5 times of:
  All O(H) groups
2.a Aromatic/amide H refined with riding coordinates:
 N1(H1), C3(H3), C4(H4), C5(H5), C6(H6), C10(H10), C11(H11), C12(H12)
2.b Idealised tetrahedral OH refined as rotating group:
 O2(H2)
;
_olex2_submission_special_instructions 'No special instructions were received'
_oxdiff_exptl_absorpt_empirical_details
;
Empirical correction (ABSPACK) includes:
- Absorption correction using spherical harmonics
- Frame scaling
;
_oxdiff_exptl_absorpt_empirical_full_max 2.336
_oxdiff_exptl_absorpt_empirical_full_min 0.576

loop_
_space_group_symop_operation_xyz
'x, y, z'
'-x, -y, -z'

loop_
_atom_site_label
_atom_site_type_symbol
_atom_site_fract_x
_atom_site_fract_y
_atom_site_fract_z
_atom_site_U_iso_or_equiv
_atom_site_adp_type
_atom_site_occupancy
_atom_site_site_symmetry_order
_atom_site_calc_flag
_atom_site_refinement_flags_posn
_atom_site_refinement_flags_adp
_atom_site_refinement_flags_occupancy
_atom_site_disorder_assembly
_atom_site_disorder_group
Cl1 Cl 0.78306(8) 0.90166(6) 0.72542(4) 0.0607(2) Uani 1 1 d . . . . .
Cl2 Cl 0.74506(8) 0.37032(6) 0.53951(5) 0.0672(2) Uani 1 1 d . . . . .
O1 O 0.93236(17) 0.19937(17) 0.89738(13) 0.0580(4) Uani 1 1 d . . . . .
O2 O 0.75081(19) 0.04793(18) 1.03269(14) 0.0645(4) Uani 1 1 d . . . . .
H2 H 0.853237 -0.019042 1.056204 0.097 Uiso 1 1 calc GR . . . .
N1 N 0.76923(19) 0.52470(18) 0.74440(13) 0.0456(4) Uani 1 1 d . . . . .
H1 H 0.873794 0.475662 0.782947 0.055 Uiso 1 1 calc R . . . .
C1 C 0.6023(2) 0.3276(2) 0.90050(14) 0.0394(4) Uani 1 1 d . . . . .
C2 C 0.6047(2) 0.4872(2) 0.80295(14) 0.0382(3) Uani 1 1 d . . . . .
C3 C 0.4323(2) 0.6104(2) 0.76795(16) 0.0484(4) Uani 1 1 d . . . . .
H3 H 0.430042 0.716124 0.703746 0.058 Uiso 1 1 calc R . . . .
C4 C 0.2674(3) 0.5790(3) 0.82586(18) 0.0544(5) Uani 1 1 d . . . . .
H4 H 0.155301 0.663582 0.800549 0.065 Uiso 1 1 calc R . . . .
C5 C 0.2646(3) 0.4225(3) 0.92202(19) 0.0555(5) Uani 1 1 d . . . . .
H5 H 0.151941 0.401330 0.960881 0.067 Uiso 1 1 calc R . . . .
C6 C 0.4317(2) 0.2998(2) 0.95836(16) 0.0484(4) Uani 1 1 d . . . . .
H6 H 0.431318 0.195341 1.023293 0.058 Uiso 1 1 calc R . . . .
C7 C 0.7753(2) 0.1889(2) 0.94223(15) 0.0424(4) Uani 1 1 d . . . . .
C8 C 0.7657(2) 0.64426(19) 0.62052(14) 0.0410(4) Uani 1 1 d . . . . .
C9 C 0.7731(2) 0.8213(2) 0.59857(15) 0.0447(4) Uani 1 1 d . . . . .
C10 C 0.7691(3) 0.9365(2) 0.47760(17) 0.0544(5) Uani 1 1 d . . . . .
H10 H 0.775158 1.053878 0.464950 0.065 Uiso 1 1 calc R . . . .
C11 C 0.7562(3) 0.8780(3) 0.37651(17) 0.0603(5) Uani 1 1 d . . . . .
H11 H 0.752854 0.956377 0.295348 0.072 Uiso 1 1 calc R . . . .
C12 C 0.7480(3) 0.7041(3) 0.39358(18) 0.0579(5) Uani 1 1 d . . . . .
H12 H 0.738756 0.664407 0.324868 0.069 Uiso 1 1 calc R . . . .
C13 C 0.7539(2) 0.5901(2) 0.51530(17) 0.0483(4) Uani 1 1 d . . . . .

loop_
_atom_site_aniso_label
_atom_site_aniso_U_11
_atom_site_aniso_U_22
_atom_site_aniso_U_33
_atom_site_aniso_U_23
_atom_site_aniso_U_13
_atom_site_aniso_U_12
Cl1 0.0872(4) 0.0425(3) 0.0519(3) -0.01248(19) -0.0081(2) -0.0138(2)
Cl2 0.0863(4) 0.0370(3) 0.0813(4) -0.0174(2) -0.0111(3) -0.0166(2)
O1 0.0462(6) 0.0406(6) 0.0627(8) 0.0159(6) -0.0026(5) -0.0053(5)
O2 0.0561(7) 0.0401(7) 0.0699(9) 0.0186(6) 0.0023(6) -0.0073(5)
N1 0.0436(7) 0.0337(7) 0.0458(7) 0.0084(6) -0.0081(5) -0.0073(5)
C1 0.0465(8) 0.0317(7) 0.0378(7) -0.0055(6) -0.0047(6) -0.0102(6)
C2 0.0448(8) 0.0303(7) 0.0367(7) -0.0050(6) -0.0064(6) -0.0079(6)
C3 0.0512(9) 0.0389(8) 0.0456(9) -0.0042(7) -0.0093(7) -0.0015(7)
C4 0.0444(9) 0.0552(11) 0.0578(10) -0.0167(8) -0.0089(7) 0.0008(7)
C5 0.0459(9) 0.0606(11) 0.0610(11) -0.0194(9) 0.0041(8) -0.0146(8)
C6 0.0522(9) 0.0434(9) 0.0480(9) -0.0081(7) 0.0020(7) -0.0161(7)
C7 0.0501(9) 0.0303(7) 0.0401(8) 0.0009(6) -0.0034(6) -0.0111(6)
C8 0.0426(8) 0.0291(7) 0.0418(8) 0.0013(6) -0.0038(6) -0.0055(6)
C9 0.0523(9) 0.0316(8) 0.0434(8) -0.0035(6) -0.0036(6) -0.0065(6)
C10 0.0716(11) 0.0297(8) 0.0508(10) 0.0023(7) -0.0008(8) -0.0104(7)
C11 0.0821(13) 0.0439(10) 0.0402(9) 0.0043(7) -0.0012(8) -0.0101(9)
C12 0.0732(12) 0.0520(10) 0.0457(9) -0.0131(8) -0.0048(8) -0.0106(9)
C13 0.0541(9) 0.0322(8) 0.0537(9) -0.0078(7) -0.0057(7) -0.0065(7)

loop_
_atom_type_symbol
_atom_type_description
_atom_type_scat_dispersion_real
_atom_type_scat_dispersion_imag
_atom_type_scat_source
C C 0.0181 0.0091 'International Tables Vol C Tables 4.2.6.8 and 6.1.1.4'
H H 0.0000 0.0000 'International Tables Vol C Tables 4.2.6.8 and 6.1.1.4'
Cl Cl 0.3639 0.7018 'International Tables Vol C Tables 4.2.6.8 and 6.1.1.4'
N N 0.0311 0.0180 'International Tables Vol C Tables 4.2.6.8 and 6.1.1.4'
O O 0.0492 0.0322 'International Tables Vol C Tables 4.2.6.8 and 6.1.1.4'

loop_
_geom_angle_atom_site_label_1
_geom_angle_atom_site_label_2
_geom_angle_atom_site_label_3
_geom_angle
_geom_angle_site_symmetry_1
_geom_angle_site_symmetry_3
_geom_angle_publ_flag
C2 N1 C8 119.98(12) . . ?
C2 C1 C7 121.58(14) . . ?
C6 C1 C2 119.51(14) . . ?
C6 C1 C7 118.91(14) . . ?
N1 C2 C1 122.28(13) . . ?
N1 C2 C3 120.16(14) . . ?
C3 C2 C1 117.56(15) . . ?
C4 C3 C2 121.59(16) . . ?
C3 C4 C5 121.01(16) . . ?
C6 C5 C4 118.53(17) . . ?
C5 C6 C1 121.79(16) . . ?
O1 C7 O2 121.17(14) . . ?
O1 C7 C1 124.22(14) . . ?
O2 C7 C1 114.61(14) . . ?
C9 C8 N1 121.87(15) . . ?
C13 C8 N1 121.35(14) . . ?
C13 C8 C9 116.79(15) . . ?
C8 C9 Cl1 119.79(13) . . ?
C10 C9 Cl1 118.86(14) . . ?
C10 C9 C8 121.33(17) . . ?
C11 C10 C9 120.03(17) . . ?
C10 C11 C12 120.72(17) . . ?
C11 C12 C13 118.49(18) . . ?
C8 C13 Cl2 117.88(13) . . ?
C12 C13 Cl2 119.49(15) . . ?
C12 C13 C8 122.63(17) . . ?

loop_
_geom_bond_atom_site_label_1
_geom_bond_atom_site_label_2
_geom_bond_distance
_geom_bond_site_symmetry_2
_geom_bond_publ_flag
Cl1 C9 1.7401(18) . ?
Cl2 C13 1.7344(18) . ?
O1 C7 1.229(2) . ?
O2 C7 1.3113(19) . ?
N1 C2 1.381(2) . ?
N1 C8 1.4200(19) . ?
C1 C2 1.414(2) . ?
C1 C6 1.396(2) . ?
C1 C7 1.468(2) . ?
C2 C3 1.401(2) . ?
C3 C4 1.367(3) . ?
C4 C5 1.390(3) . ?
C5 C6 1.373(3) . ?
C8 C9 1.393(2) . ?
C8 C13 1.388(2) . ?
C9 C10 1.382(2) . ?
C10 C11 1.367(3) . ?
C11 C12 1.379(3) . ?
C12 C13 1.384(3) . ?
